data_7032411
loop_
_publ_author_name
'Du, Yu'
'Yu, Jihong'
'Hong, Xueming'
'Li, Xuejin'
'Tian, Xiaoqing'

_publ_section_title
;
 Charge transfer from cobaltammine complex cations to metal fluoride
 anions in molecular solids with novel photoelectronic effects (metal:
 zirconium, titanium).
;
_journal_issue 37
_journal_name_full 'Dalton transactions (Cambridge, England : 2003)'
_journal_page_first 14039
_journal_page_last 14044
_journal_paper_doi 10.1039/c4dt01543f
_journal_volume 43
_journal_year 2014
_chemical_formula_sum 'C6 H24 Co F11 N6 Ti2'
_chemical_formula_weight 544.04
_chemical_name_systematic
; 
 ? 
;
_space_group_IT_number 2
_symmetry_space_group_name_Hall '-P 1'
_symmetry_space_group_name_H-M 'P -1'
_atom_sites_solution_hydrogens geom
_atom_sites_solution_primary direct
_atom_sites_solution_secondary difmap
_audit_creation_method SHELXL-97
_cell_angle_alpha 93.98(3)
_cell_angle_beta 96.26(3)
_cell_angle_gamma 113.76(3)
_cell_formula_units_Z 2
_cell_length_a 7.9858(16)
_cell_length_b 8.3733(17)
_cell_length_c 14.325(3)
_cell_measurement_temperature 293(2)
_cell_volume 864.7(4)
_computing_structure_refinement 'SHELXL-97 (Sheldrick, 1997)'
_computing_structure_solution 'SHELXS-97 (Sheldrick, 1990)'
_diffrn_ambient_temperature 293(2)
_diffrn_measured_fraction_theta_full 0.986
_diffrn_measured_fraction_theta_max 0.986
_diffrn_radiation_monochromator graphite
_diffrn_radiation_source 'fine-focus sealed tube'
_diffrn_radiation_type MoK\a
_diffrn_radiation_wavelength 0.71073
_diffrn_reflns_av_R_equivalents 0.0564
_diffrn_reflns_av_sigmaI/netI 0.0800
_diffrn_reflns_limit_h_max 10
_diffrn_reflns_limit_h_min -10
_diffrn_reflns_limit_k_max 10
_diffrn_reflns_limit_k_min -10
_diffrn_reflns_limit_l_max 18
_diffrn_reflns_limit_l_min -16
_diffrn_reflns_number 8037
_diffrn_reflns_theta_full 27.48
_diffrn_reflns_theta_max 27.48
_diffrn_reflns_theta_min 3.20
_exptl_absorpt_coefficient_mu 1.966
_exptl_crystal_density_diffrn 2.090
_exptl_crystal_density_method 'not measured'
_exptl_crystal_F_000 544
_refine_diff_density_max 0.818
_refine_diff_density_min -0.626
_refine_diff_density_rms 0.127
_refine_ls_extinction_coef 0.015(3)
_refine_ls_extinction_expression Fc^*^=kFc[1+0.001xFc^2^\l^3^/sin(2\q)]^-1/4^
_refine_ls_extinction_method SHELXL
_refine_ls_goodness_of_fit_ref 1.053
_refine_ls_hydrogen_treatment mixed
_refine_ls_matrix_type full
_refine_ls_number_parameters 293
_refine_ls_number_reflns 3917
_refine_ls_number_restraints 0
_refine_ls_restrained_S_all 1.053
_refine_ls_R_factor_all 0.1122
_refine_ls_R_factor_gt 0.0634
_refine_ls_shift/su_max 0.000
_refine_ls_shift/su_mean 0.000
_refine_ls_structure_factor_coef Fsqd
_refine_ls_weighting_details 'calc w=1/[\s^2^(Fo^2^)+(0.0843P)^2^+1.3247P] where P=(Fo^2^+2Fc^2^)/3'
_refine_ls_weighting_scheme calc
_refine_ls_wR_factor_gt 0.1557
_refine_ls_wR_factor_ref 0.1889
_reflns_number_gt 2400
_reflns_number_total 3917
_reflns_threshold_expression >2sigma(I)
_cod_duplicate_entry 7031787
_cod_data_source_file c4dt01543f3.cif
_cod_data_source_block c
_cod_original_cell_volume 864.7(3)
_cod_database_code 7032411

loop_
_symmetry_equiv_pos_as_xyz
'x, y, z'
'-x, -y, -z'

loop_
_atom_site_label
_atom_site_type_symbol
_atom_site_fract_x
_atom_site_fract_y
_atom_site_fract_z
_atom_site_U_iso_or_equiv
_atom_site_adp_type
_atom_site_occupancy
_atom_site_symmetry_multiplicity
_atom_site_calc_flag
_atom_site_refinement_flags
_atom_site_disorder_assembly
_atom_site_disorder_group
Ti1 Ti 0.24488(15) 0.19396(15) 0.02585(8) 0.0440(3) Uani 1 1 d . . .
Ti2 Ti 0.46269(14) 1.28879(15) 0.41929(8) 0.0434(3) Uani 1 1 d . . .
Co1 Co 1.06049(10) 1.60690(10) 0.25291(5) 0.0365(3) Uani 1 1 d . . .
F1 F 0.3338(8) 0.0337(8) 0.0065(4) 0.0970(17) Uani 1 1 d . . .
F2 F 0.2210(8) 0.1632(7) 0.1484(3) 0.0879(15) Uani 1 1 d . . .
F3 F 0.1209(7) 0.3429(6) 0.0304(4) 0.0831(14) Uani 1 1 d . . .
F4 F 0.0000 0.0000 0.0000 0.088(2) Uani 1 2 d S . .
F5 F 0.2228(6) 0.2150(6) -0.1032(3) 0.0711(12) Uani 1 1 d . . .
F6 F 0.4660(7) 0.3707(7) 0.0572(4) 0.1035(19) Uani 1 1 d . . .
F7 F 0.7127(5) 1.3501(7) 0.4545(3) 0.0852(15) Uani 1 1 d . . .
F8 F 0.4144(6) 1.1747(7) 0.5214(3) 0.0868(16) Uani 1 1 d . . .
F9 F 0.4307(7) 1.0960(6) 0.3420(3) 0.0761(13) Uani 1 1 d . . .
F10 F 0.2232(6) 1.2577(6) 0.3898(3) 0.0719(12) Uani 1 1 d . . .
F11 F 0.5293(6) 1.4346(5) 0.3260(3) 0.0686(12) Uani 1 1 d . . .
F12 F 0.5000 1.5000 0.5000 0.118(3) Uani 1 2 d S . .
C1 C 0.8690(10) 1.2357(9) 0.2378(7) 0.070(2) Uani 1 1 d . . .
H1A H 0.8600 1.1191 0.2177 0.080 Uiso 1 1 calc . A 1
H1B H 0.8264 1.2361 0.2987 0.080 Uiso 1 1 calc . B 1
C2 C 0.7620(10) 1.2930(10) 0.1658(6) 0.066(2) Uani 1 1 d . M .
H2A H 0.6304 1.2225 0.1627 0.080 Uiso 1 1 calc . C 1
H2B H 0.7960 1.2781 0.1039 0.080 Uiso 1 1 calc . D 1
C3 C 1.0305(10) 1.7818(10) 0.4232(5) 0.0585(18) Uani 1 1 d . . .
H3A H 0.9725 1.7741 0.4797 0.080 Uiso 1 1 calc . E 1
H3B H 1.1593 1.8646 0.4383 0.080 Uiso 1 1 calc . F 1
C4 C 0.9324(9) 1.8340(9) 0.3460(5) 0.0537(17) Uani 1 1 d . M .
H4A H 0.9340 1.9484 0.3642 0.080 Uiso 1 1 calc . G 1
H4B H 0.8049 1.7486 0.3294 0.080 Uiso 1 1 calc . H 1
C5 C 1.4219(10) 1.7189(13) 0.2130(7) 0.079(3) Uani 1 1 d . . .
H5A H 1.5519 1.7991 0.2248 0.080 Uiso 1 1 calc . I 1
H5B H 1.4122 1.6009 0.1961 0.080 Uiso 1 1 calc . J 1
C6 C 1.3255(11) 1.7690(12) 0.1380(6) 0.073(2) Uani 1 1 d . M .
H6A H 1.3403 1.8889 0.1540 0.080 Uiso 1 1 calc . K 1
H6B H 1.3755 1.7626 0.0798 0.080 Uiso 1 1 calc . L 1
N1 N 1.0716(13) 1.3790(14) 0.2421(7) 0.043(2) Uani 0.50 1 d P M 1
H1C H 1.1174 1.3629 0.1894 0.080 Uiso 0.50 1 calc P N 1
H1D H 1.1453 1.3720 0.2924 0.080 Uiso 0.50 1 calc P O 1
N2 N 0.8082(13) 1.4914(12) 0.1958(6) 0.036(2) Uani 0.50 1 d P M 1
H2C H 0.7343 1.5006 0.2370 0.080 Uiso 0.50 1 calc P P 1
H2D H 0.7889 1.5419 0.1446 0.080 Uiso 0.50 1 calc P Q 1
N3 N 1.0130(13) 1.6006(13) 0.3821(7) 0.043(2) Uani 0.50 1 d P M 1
H3C H 0.8984 1.5190 0.3841 0.080 Uiso 0.50 1 calc P R 1
H3D H 1.0946 1.5711 0.4169 0.080 Uiso 0.50 1 calc P S 1
N4 N 1.0417(13) 1.8399(12) 0.2618(7) 0.038(2) Uani 0.50 1 d P M 1
H4C H 1.1546 1.9297 0.2736 0.080 Uiso 0.50 1 calc P T 1
H4D H 0.9802 1.8512 0.2079 0.080 Uiso 0.50 1 calc P U 1
N5 N 1.3356(12) 1.7257(13) 0.2974(7) 0.039(2) Uani 0.50 1 d P M 1
H5C H 1.3691 1.8378 0.3222 0.080 Uiso 0.50 1 calc P V 1
H5D H 1.3691 1.6686 0.3417 0.080 Uiso 0.50 1 calc P W 1
N6 N 1.1443(14) 1.6580(14) 0.1263(7) 0.044(2) Uani 0.50 1 d P M 1
H6C H 1.1264 1.5569 0.0918 0.080 Uiso 0.50 1 calc P X 1
H6D H 1.0768 1.7065 0.0947 0.080 Uiso 0.50 1 calc P Y 1
N1' N 0.9519(13) 1.3919(13) 0.3222(7) 0.044(2) Uani 0.50 1 d P M 2
H1'1 H 1.0400 1.3808 0.3626 0.080 Uiso 0.50 1 calc P Z 2
H1'2 H 0.8630 1.3971 0.3542 0.080 Uiso 0.50 1 calc P A 2
N2' N 0.8954(14) 1.4400(14) 0.1420(8) 0.048(2) Uani 0.50 1 d P M 2
H2'1 H 0.8408 1.4958 0.1069 0.080 Uiso 0.50 1 calc P B 2
H2'2 H 0.9648 1.4078 0.1060 0.080 Uiso 0.50 1 calc P C 2
N3' N 1.1815(13) 1.7478(13) 0.3757(7) 0.044(2) Uani 0.50 1 d P M 2
H3'1 H 1.2306 1.6894 0.4121 0.080 Uiso 0.50 1 calc P D 2
H3'2 H 1.2728 1.8504 0.3676 0.080 Uiso 0.50 1 calc P E 2
N4' N 0.8539(12) 1.6723(13) 0.2739(7) 0.039(2) Uani 0.50 1 d P M 2
H4'1 H 0.8055 1.6951 0.2194 0.080 Uiso 0.50 1 calc P F 2
H4'2 H 0.7642 1.5838 0.2954 0.080 Uiso 0.50 1 calc P G 2
N5' N 1.2637(13) 1.5445(12) 0.2375(7) 0.038(2) Uani 0.50 1 d P M 2
H5'1 H 1.3019 1.5111 0.2912 0.080 Uiso 0.50 1 calc P H 2
H5'2 H 1.2308 1.4563 0.1902 0.080 Uiso 0.50 1 calc P I 2
N6' N 1.1610(13) 1.7905(13) 0.1785(7) 0.042(2) Uani 0.50 1 d P M 2
H6'1 H 1.0743 1.7844 0.1309 0.080 Uiso 0.50 1 calc P J 2
H6'2 H 1.2012 1.8955 0.2141 0.080 Uiso 0.50 1 calc P K 2

loop_
_atom_site_aniso_label
_atom_site_aniso_U_11
_atom_site_aniso_U_22
_atom_site_aniso_U_33
_atom_site_aniso_U_23
_atom_site_aniso_U_13
_atom_site_aniso_U_12
Ti1 0.0394(6) 0.0460(7) 0.0504(7) 0.0103(5) 0.0076(5) 0.0206(5)
Ti2 0.0350(6) 0.0457(7) 0.0445(7) 0.0087(5) 0.0036(5) 0.0117(5)
Co1 0.0329(4) 0.0398(5) 0.0400(5) 0.0053(3) 0.0029(3) 0.0189(4)
F1 0.120(4) 0.112(4) 0.107(4) 0.017(3) 0.023(3) 0.094(4)
F2 0.120(4) 0.101(4) 0.047(2) 0.017(3) 0.014(3) 0.047(3)
F3 0.086(3) 0.071(3) 0.114(4) 0.009(3) 0.019(3) 0.053(3)
F4 0.052(4) 0.081(5) 0.093(5) 0.010(4) 0.010(3) -0.012(3)
F5 0.064(3) 0.098(3) 0.055(2) 0.031(2) 0.018(2) 0.032(2)
F6 0.060(3) 0.087(4) 0.122(5) 0.031(3) -0.020(3) -0.007(3)
F7 0.034(2) 0.122(4) 0.086(3) 0.027(3) 0.004(2) 0.018(2)
F8 0.074(3) 0.120(4) 0.080(3) 0.060(3) 0.023(2) 0.043(3)
F9 0.083(3) 0.057(3) 0.088(3) 0.000(2) 0.016(3) 0.028(2)
F10 0.047(2) 0.099(3) 0.074(3) 0.019(3) 0.002(2) 0.035(2)
F11 0.093(3) 0.054(2) 0.053(2) 0.013(2) 0.023(2) 0.021(2)
F12 0.151(8) 0.089(5) 0.086(5) -0.032(4) 0.041(5) 0.024(5)
C1 0.056(4) 0.040(4) 0.109(7) -0.002(4) -0.009(4) 0.022(3)
C2 0.052(4) 0.062(5) 0.076(5) -0.008(4) 0.006(4) 0.020(4)
C3 0.065(5) 0.060(4) 0.051(4) -0.002(3) 0.019(3) 0.026(4)
C4 0.048(4) 0.048(4) 0.069(5) -0.005(3) 0.015(3) 0.025(3)
C5 0.046(4) 0.113(7) 0.098(6) 0.045(6) 0.033(4) 0.043(5)
C6 0.068(5) 0.089(6) 0.075(5) 0.041(5) 0.033(4) 0.036(5)
N1 0.039(5) 0.051(6) 0.043(6) 0.012(5) 0.003(4) 0.022(5)
N2 0.038(5) 0.029(5) 0.037(5) -0.006(4) -0.006(4) 0.014(4)
N3 0.038(5) 0.037(5) 0.046(6) 0.014(5) 0.006(4) 0.008(4)
N4 0.037(5) 0.033(5) 0.040(5) 0.010(4) 0.007(4) 0.011(4)
N5 0.031(5) 0.049(6) 0.038(5) 0.013(5) -0.001(4) 0.018(4)
N6 0.045(6) 0.048(6) 0.042(6) 0.007(5) 0.004(5) 0.023(5)
N1' 0.036(5) 0.047(6) 0.057(6) 0.016(5) 0.015(5) 0.022(5)
N2' 0.044(6) 0.052(6) 0.050(6) 0.001(5) 0.002(5) 0.027(5)
N3' 0.035(5) 0.039(5) 0.049(6) 0.002(5) 0.002(4) 0.008(4)
N4' 0.027(5) 0.043(5) 0.046(6) 0.003(5) 0.009(4) 0.014(4)
N5' 0.042(5) 0.033(5) 0.049(6) 0.007(4) 0.020(4) 0.021(4)
N6' 0.035(5) 0.046(6) 0.045(6) 0.013(5) 0.007(4) 0.018(5)

loop_
_atom_type_symbol
_atom_type_description
_atom_type_scat_dispersion_real
_atom_type_scat_dispersion_imag
_atom_type_scat_source
C C 0.0033 0.0016 'International Tables Vol C Tables 4.2.6.8 and 6.1.1.4'
N N 0.0061 0.0033 'International Tables Vol C Tables 4.2.6.8 and 6.1.1.4'
F F 0.0171 0.0103 'International Tables Vol C Tables 4.2.6.8 and 6.1.1.4'
Ti Ti 0.2776 0.4457 'International Tables Vol C Tables 4.2.6.8 and 6.1.1.4'
Co Co 0.3494 0.9721 'International Tables Vol C Tables 4.2.6.8 and 6.1.1.4'
H H 0.0000 0.0000 'International Tables Vol C Tables 4.2.6.8 and 6.1.1.4'

loop_
_geom_angle_atom_site_label_1
_geom_angle_atom_site_label_2
_geom_angle_atom_site_label_3
_geom_angle
_geom_angle_site_symmetry_3
F6 Ti1 F1 94.3(3) .
F6 Ti1 F2 92.4(3) .
F1 Ti1 F2 95.2(2) .
F6 Ti1 F5 96.1(2) .
F1 Ti1 F5 90.5(2) .
F2 Ti1 F5 169.4(2) .
F6 Ti1 F3 93.1(3) .
F1 Ti1 F3 170.9(3) .
F2 Ti1 F3 89.7(2) .
F5 Ti1 F3 83.5(2) .
F6 Ti1 F4 176.3(2) .
F1 Ti1 F4 86.6(2) .
F2 Ti1 F4 83.95(19) .
F5 Ti1 F4 87.46(15) .
F3 Ti1 F4 86.33(16) .
F8 Ti2 F9 94.3(2) .
F8 Ti2 F10 92.1(2) .
F9 Ti2 F10 93.6(2) .
F8 Ti2 F11 172.0(2) .
F9 Ti2 F11 93.2(2) .
F10 Ti2 F11 90.3(2) .
F8 Ti2 F7 89.8(2) .
F9 Ti2 F7 93.3(2) .
F10 Ti2 F7 172.6(3) .
F11 Ti2 F7 86.8(2) .
F8 Ti2 F12 87.11(19) .
F9 Ti2 F12 178.54(16) .
F10 Ti2 F12 86.70(17) .
F11 Ti2 F12 85.38(14) .
F7 Ti2 F12 86.32(19) .
N6' Co1 N2 103.2(4) .
N6' Co1 N5' 88.5(4) .
N2 Co1 N5' 129.4(4) .
N6' Co1 N3 133.6(4) .
N2 Co1 N3 96.2(4) .
N5' Co1 N3 110.7(4) .
N6' Co1 N1 127.6(4) .
N2 Co1 N1 87.9(4) .
N5' Co1 N1 49.3(4) .
N3 Co1 N1 94.4(4) .
N6' Co1 N3' 96.3(4) .
N2 Co1 N3' 132.8(4) .
N5' Co1 N3' 93.2(4) .
N3 Co1 N3' 43.1(4) .
N1 Co1 N3' 113.1(4) .
N6' Co1 N4' 92.6(4) .
N2 Co1 N4' 52.0(4) .
N5' Co1 N4' 177.9(4) .
N3 Co1 N4' 67.3(4) .
N1 Co1 N4' 130.7(4) .
N3' Co1 N4' 84.9(4) .
N6' Co1 N2' 93.0(4) .
N2 Co1 N2' 37.5(4) .
N5' Co1 N2' 93.8(4) .
N3 Co1 N2' 125.5(4) .
N1 Co1 N2' 65.6(4) .
N3' Co1 N2' 168.5(4) .
N4' Co1 N2' 87.9(4) .
N6' Co1 N4 52.6(4) .
N2 Co1 N4 90.4(4) .
N5' Co1 N4 132.0(4) .
N3 Co1 N4 86.0(4) .
N1 Co1 N4 178.3(4) .
N3' Co1 N4 68.3(4) .
N4' Co1 N4 48.0(4) .
N2' Co1 N4 112.9(4) .
N6' Co1 N6 37.0(4) .
N2 Co1 N6 91.6(4) .
N5' Co1 N6 68.8(4) .
N3 Co1 N6 169.6(4) .
N1 Co1 N6 92.7(4) .
N3' Co1 N6 126.7(4) .
N4' Co1 N6 113.1(4) .
N2' Co1 N6 64.5(4) .
N4 Co1 N6 87.1(4) .
N6' Co1 N5 72.6(4) .
N2 Co1 N5 173.0(4) .
N5' Co1 N5 46.0(4) .
N3 Co1 N5 90.7(4) .
N1 Co1 N5 90.3(4) .
N3' Co1 N5 54.0(4) .
N4' Co1 N5 132.8(4) .
N2' Co1 N5 136.0(4) .
N4 Co1 N5 91.3(4) .
N6 Co1 N5 81.7(4) .
N6' Co1 N1' 174.3(4) .
N2 Co1 N1' 75.4(4) .
N5' Co1 N1' 88.2(4) .
N3 Co1 N1' 52.1(4) .
N1 Co1 N1' 47.2(4) .
N3' Co1 N1' 88.6(4) .
N4' Co1 N1' 90.8(4) .
N2' Co1 N1' 82.5(4) .
N4 Co1 N1' 132.5(4) .
N6 Co1 N1' 137.2(4) .
N5 Co1 N1' 108.3(4) .
Ti1 F4 Ti1 180.0 2
Ti2 F12 Ti2 180.000(1) 2_686
C2 C1 N1 102.3(7) .
C2 C1 N1' 105.2(6) .
N1 C1 N1' 60.7(6) .
C2 C1 H1A 111.3 .
N1 C1 H1A 111.3 .
N1' C1 H1A 143.4 .
C2 C1 H1B 111.3 .
N1 C1 H1B 111.3 .
N1' C1 H1B 53.6 .
H1A C1 H1B 109.2 .
N2' C2 C1 102.5(7) .
N2' C2 N2 50.2(6) .
C1 C2 N2 108.1(7) .
N2' C2 H2A 146.6 .
C1 C2 H2A 110.1 .
N2 C2 H2A 110.1 .
N2' C2 H2B 65.7 .
C1 C2 H2B 110.1 .
N2 C2 H2B 110.1 .
H2A C2 H2B 108.4 .
C4 C3 N3 103.3(6) .
C4 C3 N3' 103.4(6) .
N3 C3 N3' 55.1(6) .
C4 C3 H3A 111.1 .
N3 C3 H3A 111.1 .
N3' C3 H3A 145.3 .
C4 C3 H3B 111.1 .
N3 C3 H3B 111.1 .
N3' C3 H3B 59.8 .
H3A C3 H3B 109.1 .
C3 C4 N4' 102.7(6) .
C3 C4 N4 104.5(6) .
N4' C4 N4 64.1(5) .
C3 C4 H4A 110.8 .
N4' C4 H4A 146.0 .
N4 C4 H4A 110.8 .
C3 C4 H4B 110.8 .
N4' C4 H4B 51.5 .
N4 C4 H4B 110.8 .
H4A C4 H4B 108.9 .
C6 C5 N5 107.1(7) .
C6 C5 N5' 102.4(7) .
N5 C5 N5' 60.4(6) .
C6 C5 H5A 110.3 .
N5 C5 H5A 110.3 .
N5' C5 H5A 147.2 .
C6 C5 H5B 110.3 .
N5 C5 H5B 110.3 .
N5' C5 H5B 55.4 .
H5A C5 H5B 108.5 .
N6 C6 C5 108.3(7) .
N6 C6 N6' 50.0(6) .
C5 C6 N6' 106.4(7) .
N6 C6 H6A 110.0 .
C5 C6 H6A 110.0 .
N6' C6 H6A 64.1 .
N6 C6 H6B 110.0 .
C5 C6 H6B 110.0 .
N6' C6 H6B 142.9 .
H6A C6 H6B 108.4 .
C1 N1 Co1 107.3(6) .
C1 N1 H1C 110.3 .
Co1 N1 H1C 110.3 .
C1 N1 H1D 110.3 .
Co1 N1 H1D 110.3 .
H1C N1 H1D 108.5 .
C2 N2 Co1 108.7(6) .
C2 N2 H2C 109.9 .
Co1 N2 H2C 109.9 .
C2 N2 H2D 109.9 .
Co1 N2 H2D 109.9 .
H2C N2 H2D 108.3 .
C3 N3 Co1 109.6(5) .
C3 N3 H3C 109.7 .
Co1 N3 H3C 109.7 .
C3 N3 H3D 109.7 .
Co1 N3 H3D 109.7 .
H3C N3 H3D 108.2 .
C4 N4 Co1 103.7(5) .
C4 N4 H4C 111.0 .
Co1 N4 H4C 111.0 .
C4 N4 H4D 111.0 .
Co1 N4 H4D 111.0 .
H4C N4 H4D 109.0 .
C5 N5 Co1 105.5(6) .
C5 N5 H5C 110.6 .
Co1 N5 H5C 110.6 .
C5 N5 H5D 110.6 .
Co1 N5 H5D 110.6 .
H5C N5 H5D 108.8 .
C6 N6 Co1 110.4(7) .
C6 N6 H6C 109.6 .
Co1 N6 H6C 109.6 .
C6 N6 H6D 109.6 .
Co1 N6 H6D 109.6 .
H6C N6 H6D 108.1 .
C1 N1' Co1 102.3(6) .
C1 N1' H1'1 111.3 .
Co1 N1' H1'1 111.3 .
C1 N1' H1'2 111.3 .
Co1 N1' H1'2 111.3 .
H1'1 N1' H1'2 109.2 .
C2 N2' Co1 113.8(7) .
C2 N2' H2'1 108.8 .
Co1 N2' H2'1 108.8 .
C2 N2' H2'2 108.8 .
Co1 N2' H2'2 108.8 .
H2'1 N2' H2'2 107.7 .
C3 N3' Co1 107.1(6) .
C3 N3' H3'1 110.3 .
Co1 N3' H3'1 110.3 .
C3 N3' H3'2 110.3 .
Co1 N3' H3'2 110.3 .
H3'1 N3' H3'2 108.5 .
C4 N4' Co1 107.1(5) .
C4 N4' H4'1 110.3 .
Co1 N4' H4'1 110.3 .
C4 N4' H4'2 110.3 .
Co1 N4' H4'2 110.3 .
H4'1 N4' H4'2 108.6 .
C5 N5' Co1 104.8(5) .
C5 N5' H5'1 110.8 .
Co1 N5' H5'1 110.8 .
C5 N5' H5'2 110.8 .
Co1 N5' H5'2 110.8 .
H5'1 N5' H5'2 108.9 .
C6 N6' Co1 107.6(6) .
C6 N6' H6'1 110.2 .
Co1 N6' H6'1 110.2 .
C6 N6' H6'2 110.2 .
Co1 N6' H6'2 110.2 .
H6'1 N6' H6'2 108.5 .

loop_
_geom_bond_atom_site_label_1
_geom_bond_atom_site_label_2
_geom_bond_distance
_geom_bond_site_symmetry_2
Ti1 F6 1.772(5) .
Ti1 F1 1.773(4) .
Ti1 F2 1.812(4) .
Ti1 F5 1.865(4) .
Ti1 F3 1.881(4) .
Ti1 F4 1.9490(14) .
Ti2 F8 1.795(4) .
Ti2 F9 1.804(5) .
Ti2 F10 1.820(4) .
Ti2 F11 1.848(4) .
Ti2 F7 1.850(4) .
Ti2 F12 1.9417(13) .
Co1 N6' 1.888(9) .
Co1 N2 1.904(9) .
Co1 N5' 1.923(9) .
Co1 N3 1.930(10) .
Co1 N1 1.942(10) .
Co1 N3' 1.960(10) .
Co1 N4' 1.981(9) .
Co1 N2' 1.991(11) .
Co1 N4 2.013(9) .
Co1 N6 2.015(10) .
Co1 N5 2.017(9) .
Co1 N1' 2.039(9) .
F4 Ti1 1.9490(14) 2
F12 Ti2 1.9417(14) 2_686
C1 C2 1.493(11) .
C1 N1 1.570(12) .
C1 N1' 1.587(13) .
C1 H1A 0.9700 .
C1 H1B 0.9700 .
C2 N2' 1.359(13) .
C2 N2 1.566(12) .
C2 H2A 0.9700 .
C2 H2B 0.9700 .
C3 C4 1.477(10) .
C3 N3 1.534(12) .
C3 N3' 1.558(12) .
C3 H3A 0.9700 .
C3 H3B 0.9700 .
C4 N4' 1.508(12) .
C4 N4 1.556(11) .
C4 H4A 0.9700 .
C4 H4B 0.9700 .
C5 C6 1.438(11) .
C5 N5 1.465(12) .
C5 N5' 1.591(12) .
C5 H5A 0.9700 .
C5 H5B 0.9700 .
C6 N6 1.351(12) .
C6 N6' 1.561(12) .
C6 H6A 0.9700 .
C6 H6B 0.9700 .
N1 H1C 0.9000 .
N1 H1D 0.9000 .
N2 H2C 0.9000 .
N2 H2D 0.9000 .
N3 H3C 0.9000 .
N3 H3D 0.9000 .
N4 H4C 0.9000 .
N4 H4D 0.9000 .
N5 H5C 0.9000 .
N5 H5D 0.9000 .
N6 H6C 0.9000 .
N6 H6D 0.9000 .
N1' H1'1 0.9000 .
N1' H1'2 0.9000 .
N2' H2'1 0.9000 .
N2' H2'2 0.9000 .
N3' H3'1 0.9000 .
N3' H3'2 0.9000 .
N4' H4'1 0.9000 .
N4' H4'2 0.9000 .
N5' H5'1 0.9000 .
N5' H5'2 0.9000 .
N6' H6'1 0.9000 .
N6' H6'2 0.9000 .

loop_
_geom_hbond_atom_site_label_D
_geom_hbond_atom_site_label_H
_geom_hbond_atom_site_label_A
_geom_hbond_distance_DH
_geom_hbond_distance_HA
_geom_hbond_distance_DA
_geom_hbond_angle_DHA
_geom_hbond_site_symmetry_A
N1 H1C F2 0.90 2.21 2.870(11) 129.3 1_665
N1 H1C F3 0.90 2.28 3.111(11) 154.2 1_665
N1 H1D F10 0.90 1.93 2.776(10) 155.8 1_655
N2 H2C F11 0.90 2.11 2.974(10) 161.8 .
N2 H2D F5 0.90 2.19 2.955(10) 142.0 2_675
N2 H2D F6 0.90 2.52 2.956(10) 110.5 1_565
N3 H3C F7 0.90 2.01 2.832(10) 150.7 .
N3 H3D F7 0.90 2.14 2.909(11) 142.6 2_786
N4 H4C F9 0.90 2.15 3.013(11) 160.4 1_665
N4 H4D F5 0.90 1.95 2.803(10) 156.8 2_675
N5 H5C F9 0.90 2.01 2.884(11) 165.1 1_665
N5 H5D F8 0.90 2.37 2.940(10) 121.0 2_786
N6 H6C F3 0.90 1.92 2.816(12) 171.2 1_665
N6 H6D F3 0.90 2.15 2.911(11) 141.6 2_675
N1' H1'1 F10 0.90 2.12 2.924(10) 148.0 1_655
N1' H1'2 F7 0.90 1.93 2.776(11) 155.5 .
N2' H2'1 F3 0.90 2.44 3.189(12) 140.8 2_675
N2' H2'2 F3 0.90 1.94 2.844(11) 178.4 1_665
N3' H3'1 F7 0.90 2.00 2.773(11) 143.7 2_786
N3' H3'1 F8 0.90 2.63 3.186(11) 121.1 2_786
N3' H3'2 F9 0.90 2.02 2.902(11) 167.3 1_665
N4' H4'1 F5 0.90 1.90 2.775(10) 163.2 2_675
N4' H4'2 F11 0.90 1.91 2.777(10) 161.9 .
N5' H5'1 F11 0.90 2.18 2.847(10) 130.7 1_655
N5' H5'1 F10 0.90 2.54 3.300(10) 143.1 1_655
N5' H5'2 F3 0.90 2.35 3.158(12) 150.1 1_665
N5' H5'2 F2 0.90 2.45 3.225(11) 144.1 1_665
N6' H6'1 F5 0.90 2.36 3.117(10) 141.2 2_675
N6' H6'1 F3 0.90 2.54 3.363(12) 152.7 2_675
N6' H6'2 F9 0.90 2.43 3.209(12) 145.2 1_665
N6' H6'2 F2 0.90 2.44 3.030(11) 123.0 1_675
